data_1520291
loop_
_publ_author_name
'Platt, Andrew'
'Horton, Peter N.'
'Hursthouse, Michael B.'
'Lamond, Steven J.'

_publ_section_title
;
 C36H81ErN3O12P3
;
_journal_name_full 'Crystal Structure Report Archive'
_journal_page_first 1243
_journal_year 2009
_chemical_formula_sum 'C36 H81 Er N3 O12 P3'
_chemical_formula_weight 1008.21
_space_group_IT_number 92
_symmetry_cell_setting tetragonal
_symmetry_space_group_name_Hall 'P 4abw 2nw'
_symmetry_space_group_name_H-M 'P 41 21 2'
_atom_sites_solution_hydrogens geom
_atom_sites_solution_primary direct
_atom_sites_solution_secondary difmap
_cell_angle_alpha 90.00
_cell_angle_beta 90.00
_cell_angle_gamma 90.00
_cell_formula_units_Z 8
_cell_length_a 15.3066(7)
_cell_length_b 15.3066(7)
_cell_length_c 43.170(3)
_cell_measurement_reflns_used 9043
_cell_measurement_temperature 120(2)
_cell_measurement_theta_max 27.485
_cell_measurement_theta_min 2.910
_cell_volume 10114.4(10)
_computing_cell_refinement 'DENZO (Otwinowski & Minor, 1997) & COLLECT (Hooft, R.W.W., 1998)'
_computing_data_collection 'COLLECT (Hooft, R.W.W., 1998)'
_computing_data_reduction 'DENZO (Otwinowski & Minor, 1997) & COLLECT (Hooft, R.W.W., 1998)'
_computing_molecular_graphics 'ORTEP3 for Windows (Farrugia, 1997)'
_computing_publication_material 'WinGX (Farrugia, 1999)'
_computing_structure_refinement 'SHELXL-97 (Sheldrick, 2008)'
_computing_structure_solution 'SHELXS-97 (Sheldrick, 2008)'
_diffrn_ambient_temperature 120(2)
_diffrn_detector_area_resol_mean 9.091
_diffrn_measured_fraction_theta_full 0.997
_diffrn_measured_fraction_theta_max 0.997
_diffrn_measurement_device_type 'Bruker-Nonius Roper CCD camera on \k-goniostat'
_diffrn_measurement_method '\f & \w scans'
_diffrn_radiation_monochromator graphite
_diffrn_radiation_source 'Bruker-Nonius FR591 rotating anode'
_diffrn_radiation_type MoK\a
_diffrn_radiation_wavelength 0.71073
_diffrn_reflns_av_R_equivalents 0.1594
_diffrn_reflns_av_sigmaI/netI 0.1340
_diffrn_reflns_limit_h_max 17
_diffrn_reflns_limit_h_min -18
_diffrn_reflns_limit_k_max 15
_diffrn_reflns_limit_k_min -18
_diffrn_reflns_limit_l_max 51
_diffrn_reflns_limit_l_min -49
_diffrn_reflns_number 59748
_diffrn_reflns_theta_full 25.00
_diffrn_reflns_theta_max 25.00
_diffrn_reflns_theta_min 2.98
_exptl_absorpt_coefficient_mu 1.807
_exptl_absorpt_correction_T_max 0.6132
_exptl_absorpt_correction_T_min 0.4903
_exptl_absorpt_correction_type multi-scan
_exptl_absorpt_process_details 'SADABS 2007/2 (Sheldrick, G.M., 2007)'
_exptl_crystal_colour 'Pale Pink'
_exptl_crystal_density_diffrn 1.324
_exptl_crystal_density_method 'not measured'
_exptl_crystal_description Block
_exptl_crystal_F_000 4216
_exptl_crystal_size_max 0.46
_exptl_crystal_size_mid 0.34
_exptl_crystal_size_min 0.30
_refine_diff_density_max 0.616
_refine_diff_density_min -0.598
_refine_diff_density_rms 0.089
_refine_ls_abs_structure_details 'Flack H D (1983), Acta Cryst. A39, 876-881'
_refine_ls_abs_structure_Flack 0.049(16)
_refine_ls_extinction_method none
_refine_ls_goodness_of_fit_ref 1.042
_refine_ls_hydrogen_treatment constr
_refine_ls_matrix_type full
_refine_ls_number_parameters 750
_refine_ls_number_reflns 8906
_refine_ls_number_restraints 982
_refine_ls_restrained_S_all 1.026
_refine_ls_R_factor_all 0.1423
_refine_ls_R_factor_gt 0.0637
_refine_ls_shift/su_max 0.001
_refine_ls_shift/su_mean 0.000
_refine_ls_structure_factor_coef Fsqd
_refine_ls_weighting_details 'calc w=1/[\s^2^(Fo^2^)+(0.0551P)^2^+0.0000P] where P=(Fo^2^+2Fc^2^)/3'
_refine_ls_weighting_scheme calc
_refine_ls_wR_factor_gt 0.1138
_refine_ls_wR_factor_ref 0.1370
_reflns_number_gt 5044
_reflns_number_total 8906
_reflns_threshold_expression >2sigma(I)
_cod_data_source_file eCrystal-1243.cif
_cod_data_source_block 2009src1246
_cod_depositor_comments
;
Citation :
Platt, Andrew and Horton, Peter N. and Hursthouse, Michael B. and 
Lamond, Steven J. (2009) 
University of Southampton, Crystal Structure Report Archive. 
(doi:10.5258/ecrystals/1243)

More at:
http://ecrystals.chem.soton.ac.uk/1243/
;
_cod_original_cell_volume 10114.3(9)
_cod_original_sg_symbol_H-M P4(1)2(1)2
_cod_database_code 1520291

loop_
_symmetry_equiv_pos_as_xyz
'x, y, z'
'-x, -y, z+1/2'
'-y+1/2, x+1/2, z+1/4'
'y+1/2, -x+1/2, z+3/4'
'-x+1/2, y+1/2, -z+1/4'
'x+1/2, -y+1/2, -z+3/4'
'y, x, -z'
'-y, -x, -z+1/2'

loop_
_atom_site_label
_atom_site_type_symbol
_atom_site_fract_x
_atom_site_fract_y
_atom_site_fract_z
_atom_site_U_iso_or_equiv
_atom_site_adp_type
_atom_site_occupancy
_atom_site_symmetry_multiplicity
_atom_site_calc_flag
_atom_site_refinement_flags
_atom_site_disorder_assembly
_atom_site_disorder_group
Er1 Er 0.53355(3) 0.99207(3) 0.151746(8) 0.05523(17) Uani 1 1 d . A .
C1 C 0.5112(6) 1.1128(5) 0.25898(19) 0.059(3) Uani 1 1 d DU A .
H1A H 0.5280 1.0992 0.2806 0.071 Uiso 1 1 calc R . .
H1B H 0.5487 1.1617 0.2520 0.071 Uiso 1 1 calc R . .
C2 C 0.4161(6) 1.1453(6) 0.2593(2) 0.061(3) Uani 1 1 d DU . .
H2 H 0.3777 1.0946 0.2646 0.073 Uiso 1 1 calc R . .
C3 C 0.3885(8) 1.1793(8) 0.2274(2) 0.091(4) Uani 1 1 d DU . .
H3A H 0.3300 1.2050 0.2288 0.136 Uiso 1 1 calc R . .
H3B H 0.3877 1.1308 0.2126 0.136 Uiso 1 1 calc R . .
H3C H 0.4301 1.2238 0.2204 0.136 Uiso 1 1 calc R . .
C4 C 0.4031(7) 1.2134(7) 0.2833(2) 0.077(4) Uani 1 1 d DU . .
H4A H 0.4417 1.2631 0.2791 0.116 Uiso 1 1 calc R . .
H4B H 0.4168 1.1891 0.3038 0.116 Uiso 1 1 calc R . .
H4C H 0.3422 1.2330 0.2830 0.116 Uiso 1 1 calc R . .
C5 C 0.6367(5) 0.9711(6) 0.24995(19) 0.059(3) Uani 1 1 d DU A .
H5A H 0.6372 0.9775 0.2728 0.071 Uiso 1 1 calc R . .
H5B H 0.6354 0.9077 0.2453 0.071 Uiso 1 1 calc R . .
C6 C 0.7227(7) 1.0083(9) 0.2373(3) 0.109(4) Uani 1 1 d DU . .
H6 H 0.7229 1.0046 0.2142 0.130 Uiso 1 1 calc R . .
C7 C 0.7341(9) 1.0997(10) 0.2469(3) 0.144(7) Uani 1 1 d DU . .
H7A H 0.6792 1.1315 0.2438 0.216 Uiso 1 1 calc R . .
H7B H 0.7802 1.1267 0.2345 0.216 Uiso 1 1 calc R . .
H7C H 0.7503 1.1017 0.2689 0.216 Uiso 1 1 calc R . .
C8 C 0.7979(8) 0.9525(11) 0.2505(4) 0.175(8) Uani 1 1 d DU . .
H8A H 0.8490 0.9573 0.2370 0.263 Uiso 1 1 calc R . .
H8B H 0.7794 0.8913 0.2517 0.263 Uiso 1 1 calc R . .
H8C H 0.8130 0.9734 0.2713 0.263 Uiso 1 1 calc R . .
C9 C 0.4537(6) 0.9384(6) 0.24177(18) 0.064(3) Uani 1 1 d DU A .
H9A H 0.4000 0.9595 0.2314 0.077 Uiso 1 1 calc R . .
H9B H 0.4719 0.8844 0.2309 0.077 Uiso 1 1 calc R . .
C10 C 0.4289(7) 0.9129(7) 0.2748(2) 0.071(3) Uani 1 1 d DU . .
H10 H 0.4381 0.9643 0.2887 0.086 Uiso 1 1 calc R . .
C11 C 0.4865(8) 0.8361(7) 0.2863(2) 0.093(4) Uani 1 1 d DU . .
H11A H 0.4714 0.8222 0.3078 0.139 Uiso 1 1 calc R . .
H11B H 0.5482 0.8528 0.2851 0.139 Uiso 1 1 calc R . .
H11C H 0.4763 0.7848 0.2732 0.139 Uiso 1 1 calc R . .
C12 C 0.3371(7) 0.8837(8) 0.2774(2) 0.089(4) Uani 1 1 d DU . .
H12A H 0.3272 0.8344 0.2633 0.133 Uiso 1 1 calc R . .
H12B H 0.2981 0.9319 0.2718 0.133 Uiso 1 1 calc R . .
H12C H 0.3253 0.8653 0.2987 0.133 Uiso 1 1 calc R . .
O1 O 0.5436(4) 1.0410(4) 0.20151(11) 0.0550(17) Uani 1 1 d DU A .
P1 P 0.53737(16) 1.01877(17) 0.23549(5) 0.0566(7) Uani 1 1 d DU . .
C13 C 0.6552(13) 1.2557(19) 0.1101(5) 0.060(7) Uani 0.540(10) 1 d PDU A 1
H13A H 0.6693 1.3165 0.1162 0.071 Uiso 0.540(10) 1 calc PR A 1
H13B H 0.7036 1.2348 0.0968 0.071 Uiso 0.540(10) 1 calc PR A 1
C14 C 0.5719(13) 1.2580(16) 0.0904(5) 0.080(8) Uani 0.540(10) 1 d PDU A 1
H14 H 0.5601 1.1957 0.0847 0.096 Uiso 0.540(10) 1 calc PR A 1
C15 C 0.5904(14) 1.3061(18) 0.0588(4) 0.117(10) Uani 0.540(10) 1 d PDU A 1
H15A H 0.5403 1.2987 0.0449 0.176 Uiso 0.540(10) 1 calc PR A 1
H15B H 0.6427 1.2812 0.0492 0.176 Uiso 0.540(10) 1 calc PR A 1
H15C H 0.5998 1.3685 0.0627 0.176 Uiso 0.540(10) 1 calc PR A 1
C16 C 0.4908(12) 1.2897(14) 0.1043(4) 0.083(7) Uani 0.540(10) 1 d PDU A 1
H16A H 0.5002 1.3481 0.1129 0.124 Uiso 0.540(10) 1 calc PR A 1
H16B H 0.4726 1.2498 0.1208 0.124 Uiso 0.540(10) 1 calc PR A 1
H16C H 0.4451 1.2923 0.0884 0.124 Uiso 0.540(10) 1 calc PR A 1
C17 C 0.5966(17) 1.2492(18) 0.1756(6) 0.076(7) Uani 0.540(10) 1 d PDU A 1
H17A H 0.5334 1.2482 0.1707 0.091 Uiso 0.540(10) 1 calc PR A 1
H17B H 0.6044 1.2153 0.1950 0.091 Uiso 0.540(10) 1 calc PR A 1
C18 C 0.6220(17) 1.3450(18) 0.1827(6) 0.097(7) Uani 0.540(10) 1 d PDU A 1
H18 H 0.6392 1.3769 0.1634 0.116 Uiso 0.540(10) 1 calc PR A 1
C19 C 0.5468(17) 1.389(2) 0.1988(8) 0.137(12) Uani 0.540(10) 1 d PDU A 1
H19A H 0.4977 1.3950 0.1843 0.206 Uiso 0.540(10) 1 calc PR A 1
H19B H 0.5650 1.4475 0.2057 0.206 Uiso 0.540(10) 1 calc PR A 1
H19C H 0.5288 1.3544 0.2167 0.206 Uiso 0.540(10) 1 calc PR A 1
C20 C 0.6934(17) 1.3498(19) 0.2071(8) 0.140(11) Uani 0.540(10) 1 d PDU A 1
H20A H 0.7182 1.4088 0.2075 0.210 Uiso 0.540(10) 1 calc PR A 1
H20B H 0.7394 1.3076 0.2022 0.210 Uiso 0.540(10) 1 calc PR A 1
H20C H 0.6686 1.3361 0.2275 0.210 Uiso 0.540(10) 1 calc PR A 1
C21 C 0.7627(14) 1.173(2) 0.1575(5) 0.088(7) Uani 0.540(10) 1 d PDU A 1
H21A H 0.7905 1.2316 0.1580 0.105 Uiso 0.540(10) 1 calc PR A 1
H21B H 0.7579 1.1537 0.1793 0.105 Uiso 0.540(10) 1 calc PR A 1
C22 C 0.8283(13) 1.1129(19) 0.1423(5) 0.112(7) Uani 0.540(10) 1 d PDU A 1
H22 H 0.8117 1.0504 0.1456 0.134 Uiso 0.540(10) 1 calc PR A 1
C23 C 0.9237(11) 1.1320(12) 0.1561(5) 0.063(7) Uani 0.540(10) 1 d PDU A 1
H23A H 0.9665 1.0941 0.1459 0.095 Uiso 0.540(10) 1 calc PR A 1
H23B H 0.9238 1.1204 0.1784 0.095 Uiso 0.540(10) 1 calc PR A 1
H23C H 0.9391 1.1933 0.1524 0.095 Uiso 0.540(10) 1 calc PR A 1
C24 C 0.8456(18) 1.130(2) 0.1094(5) 0.126(11) Uani 0.540(10) 1 d PDU A 1
H24A H 0.7901 1.1335 0.0981 0.189 Uiso 0.540(10) 1 calc PR A 1
H24B H 0.8808 1.0820 0.1008 0.189 Uiso 0.540(10) 1 calc PR A 1
H24C H 0.8774 1.1849 0.1072 0.189 Uiso 0.540(10) 1 calc PR A 1
O2 O 0.6079(18) 1.1059(15) 0.1391(6) 0.052(6) Uani 0.540(10) 1 d PDU A 1
P2 P 0.6540(12) 1.1903(12) 0.1445(4) 0.058(4) Uani 0.540(10) 1 d PDU A 1
C113 C 0.6703(15) 1.270(2) 0.1171(6) 0.058(8) Uani 0.460(10) 1 d PDU A 2
H11D H 0.7025 1.3237 0.1223 0.069 Uiso 0.460(10) 1 calc PR A 2
H11E H 0.7025 1.2396 0.1003 0.069 Uiso 0.460(10) 1 calc PR A 2
C114 C 0.5782(16) 1.2946(13) 0.1051(5) 0.063(7) Uani 0.460(10) 1 d PDU A 2
H114 H 0.5367 1.2896 0.1229 0.075 Uiso 0.460(10) 1 calc PR A 2
C115 C 0.551(2) 1.2246(14) 0.0804(6) 0.073(9) Uani 0.460(10) 1 d PDU A 2
H11F H 0.4872 1.2240 0.0783 0.110 Uiso 0.460(10) 1 calc PR A 2
H11G H 0.5712 1.1668 0.0870 0.110 Uiso 0.460(10) 1 calc PR A 2
H11H H 0.5774 1.2393 0.0604 0.110 Uiso 0.460(10) 1 calc PR A 2
C116 C 0.5715(16) 1.3832(11) 0.0931(6) 0.090(10) Uani 0.460(10) 1 d PDU A 2
H11I H 0.6063 1.3883 0.0742 0.135 Uiso 0.460(10) 1 calc PR A 2
H11J H 0.5935 1.4244 0.1087 0.135 Uiso 0.460(10) 1 calc PR A 2
H11K H 0.5103 1.3965 0.0885 0.135 Uiso 0.460(10) 1 calc PR A 2
C117 C 0.609(2) 1.2555(19) 0.1814(7) 0.078(8) Uani 0.460(10) 1 d PDU A 2
H11L H 0.5470 1.2388 0.1796 0.094 Uiso 0.460(10) 1 calc PR A 2
H11M H 0.6308 1.2325 0.2015 0.094 Uiso 0.460(10) 1 calc PR A 2
C118 C 0.6140(17) 1.356(2) 0.1828(8) 0.095(7) Uani 0.460(10) 1 d PDU A 2
H118 H 0.5831 1.3809 0.1643 0.114 Uiso 0.460(10) 1 calc PR A 2
C119 C 0.570(2) 1.388(3) 0.2114(8) 0.140(14) Uani 0.460(10) 1 d PDU A 2
H11N H 0.5062 1.3846 0.2087 0.210 Uiso 0.460(10) 1 calc PR A 2
H11O H 0.5863 1.4490 0.2153 0.210 Uiso 0.460(10) 1 calc PR A 2
H11P H 0.5872 1.3519 0.2291 0.210 Uiso 0.460(10) 1 calc PR A 2
C120 C 0.7074(17) 1.388(2) 0.1827(8) 0.104(10) Uani 0.460(10) 1 d PDU A 2
H12D H 0.7110 1.4440 0.1939 0.155 Uiso 0.460(10) 1 calc PR A 2
H12E H 0.7268 1.3969 0.1612 0.155 Uiso 0.460(10) 1 calc PR A 2
H12F H 0.7449 1.3451 0.1928 0.155 Uiso 0.460(10) 1 calc PR A 2
C121 C 0.7805(17) 1.187(2) 0.1617(7) 0.103(8) Uani 0.460(10) 1 d PDU A 2
H12G H 0.8058 1.2461 0.1641 0.123 Uiso 0.460(10) 1 calc PR A 2
H12H H 0.7812 1.1591 0.1824 0.123 Uiso 0.460(10) 1 calc PR A 2
C122 C 0.8414(17) 1.135(2) 0.1410(7) 0.111(8) Uani 0.460(10) 1 d PDU A 2
H122 H 0.8797 1.1765 0.1293 0.133 Uiso 0.460(10) 1 calc PR A 2
C123 C 0.900(2) 1.075(2) 0.1620(8) 0.151(13) Uani 0.460(10) 1 d PDU A 2
H12I H 0.8658 1.0527 0.1795 0.226 Uiso 0.460(10) 1 calc PR A 2
H12J H 0.9500 1.1086 0.1699 0.226 Uiso 0.460(10) 1 calc PR A 2
H12K H 0.9221 1.0254 0.1498 0.226 Uiso 0.460(10) 1 calc PR A 2
C124 C 0.8074(17) 1.070(2) 0.1197(6) 0.091(9) Uani 0.460(10) 1 d PDU A 2
H12L H 0.7908 1.0172 0.1313 0.137 Uiso 0.460(10) 1 calc PR A 2
H12M H 0.8524 1.0546 0.1044 0.137 Uiso 0.460(10) 1 calc PR A 2
H12N H 0.7560 1.0930 0.1090 0.137 Uiso 0.460(10) 1 calc PR A 2
O102 O 0.630(2) 1.1133(18) 0.1444(8) 0.055(7) Uani 0.460(10) 1 d PDU A 2
P102 P 0.6691(14) 1.2000(14) 0.1506(4) 0.056(4) Uani 0.460(10) 1 d PDU A 2
C25 C 0.2460(16) 0.8739(13) 0.1808(5) 0.086(6) Uani 0.655(9) 1 d PDU A 1
H25A H 0.2018 0.8345 0.1716 0.103 Uiso 0.655(9) 1 calc PR A 1
H25B H 0.2637 0.8476 0.2007 0.103 Uiso 0.655(9) 1 calc PR A 1
C26 C 0.2001(16) 0.9592(15) 0.1882(6) 0.135(7) Uani 0.655(9) 1 d PDU A 1
H26 H 0.1725 0.9727 0.1677 0.162 Uiso 0.655(9) 1 calc PR A 1
C27 C 0.1162(15) 0.9414(15) 0.2087(6) 0.162(11) Uani 0.655(9) 1 d PDU A 1
H27A H 0.1315 0.9470 0.2307 0.243 Uiso 0.655(9) 1 calc PR A 1
H27B H 0.0946 0.8823 0.2047 0.243 Uiso 0.655(9) 1 calc PR A 1
H27C H 0.0707 0.9840 0.2035 0.243 Uiso 0.655(9) 1 calc PR A 1
C28 C 0.2366(14) 1.0417(15) 0.1959(6) 0.147(9) Uani 0.655(9) 1 d PDU A 1
H28A H 0.2034 1.0678 0.2129 0.220 Uiso 0.655(9) 1 calc PR A 1
H28B H 0.2341 1.0803 0.1778 0.220 Uiso 0.655(9) 1 calc PR A 1
H28C H 0.2976 1.0340 0.2022 0.220 Uiso 0.655(9) 1 calc PR A 1
C29 C 0.3102(12) 0.8900(12) 0.1154(3) 0.094(7) Uani 0.655(9) 1 d PDU A 1
H29A H 0.2829 0.9485 0.1138 0.113 Uiso 0.655(9) 1 calc PR A 1
H29B H 0.3646 0.8914 0.1031 0.113 Uiso 0.655(9) 1 calc PR A 1
C30 C 0.2480(12) 0.8231(12) 0.1007(4) 0.094(6) Uani 0.655(9) 1 d PDU A 1
H30 H 0.2258 0.7850 0.1178 0.113 Uiso 0.655(9) 1 calc PR A 1
C31 C 0.1713(15) 0.8658(15) 0.0864(6) 0.109(9) Uani 0.655(9) 1 d PDU A 1
H31A H 0.1372 0.8955 0.1025 0.163 Uiso 0.655(9) 1 calc PR A 1
H31B H 0.1349 0.8217 0.0763 0.163 Uiso 0.655(9) 1 calc PR A 1
H31C H 0.1910 0.9087 0.0711 0.163 Uiso 0.655(9) 1 calc PR A 1
C32 C 0.2940(13) 0.7644(13) 0.0777(5) 0.142(9) Uani 0.655(9) 1 d PDU A 1
H32A H 0.2551 0.7162 0.0719 0.213 Uiso 0.655(9) 1 calc PR A 1
H32B H 0.3472 0.7407 0.0872 0.213 Uiso 0.655(9) 1 calc PR A 1
H32C H 0.3094 0.7981 0.0592 0.213 Uiso 0.655(9) 1 calc PR A 1
C33 C 0.3831(15) 0.7626(10) 0.1559(5) 0.115(8) Uani 0.655(9) 1 d PDU A 1
H33A H 0.3356 0.7241 0.1483 0.139 Uiso 0.655(9) 1 calc PR A 1
H33B H 0.4291 0.7616 0.1398 0.139 Uiso 0.655(9) 1 calc PR A 1
C34 C 0.4207(14) 0.7189(16) 0.1834(6) 0.128(8) Uani 0.655(9) 1 d PDU A 1
H34 H 0.4417 0.7703 0.1956 0.153 Uiso 0.655(9) 1 calc PR A 1
C35 C 0.3514(16) 0.6798(15) 0.2059(5) 0.126(10) Uani 0.655(9) 1 d PDU A 1
H35A H 0.3330 0.6223 0.1983 0.189 Uiso 0.655(9) 1 calc PR A 1
H35B H 0.3008 0.7188 0.2069 0.189 Uiso 0.655(9) 1 calc PR A 1
H35C H 0.3770 0.6736 0.2266 0.189 Uiso 0.655(9) 1 calc PR A 1
C36 C 0.4970(16) 0.6612(17) 0.1852(6) 0.194(13) Uani 0.655(9) 1 d PDU A 1
H36A H 0.4795 0.6014 0.1799 0.292 Uiso 0.655(9) 1 calc PR A 1
H36B H 0.5207 0.6623 0.2063 0.292 Uiso 0.655(9) 1 calc PR A 1
H36C H 0.5417 0.6812 0.1706 0.292 Uiso 0.655(9) 1 calc PR A 1
O3 O 0.4058(15) 0.9366(13) 0.1661(6) 0.055(4) Uani 0.655(9) 1 d PDU A 1
P3 P 0.3394(9) 0.8715(8) 0.1559(2) 0.071(3) Uani 0.655(9) 1 d PDU A 1
C125 C 0.234(4) 0.880(3) 0.1885(9) 0.109(9) Uani 0.345(9) 1 d PDU A 2
H12O H 0.1959 0.8279 0.1881 0.131 Uiso 0.345(9) 1 calc PR A 2
H12P H 0.2658 0.8808 0.2084 0.131 Uiso 0.345(9) 1 calc PR A 2
C126 C 0.178(3) 0.963(2) 0.1856(9) 0.150(10) Uani 0.345(9) 1 d PDU A 2
H126 H 0.1234 0.9407 0.1754 0.180 Uiso 0.345(9) 1 calc PR A 2
C127 C 0.143(3) 0.996(3) 0.2172(9) 0.188(16) Uani 0.345(9) 1 d PDU A 2
H12Q H 0.1554 0.9522 0.2332 0.282 Uiso 0.345(9) 1 calc PR A 2
H12R H 0.0793 1.0045 0.2159 0.282 Uiso 0.345(9) 1 calc PR A 2
H12S H 0.1710 1.0511 0.2226 0.282 Uiso 0.345(9) 1 calc PR A 2
C128 C 0.204(3) 1.032(3) 0.1650(11) 0.166(16) Uani 0.345(9) 1 d PDU A 2
H12T H 0.2646 1.0214 0.1583 0.249 Uiso 0.345(9) 1 calc PR A 2
H12U H 0.2011 1.0881 0.1758 0.249 Uiso 0.345(9) 1 calc PR A 2
H12V H 0.1658 1.0330 0.1469 0.249 Uiso 0.345(9) 1 calc PR A 2
C129 C 0.2565(17) 0.9269(18) 0.1238(7) 0.092(10) Uani 0.345(9) 1 d PDU A 2
H12W H 0.2434 0.9885 0.1291 0.110 Uiso 0.345(9) 1 calc PR A 2
H12$ H 0.2972 0.9272 0.1060 0.110 Uiso 0.345(9) 1 calc PR A 2
C130 C 0.1703(18) 0.8808(19) 0.1140(7) 0.092(9) Uani 0.345(9) 1 d PDU A 2
H130 H 0.1447 0.8495 0.1322 0.110 Uiso 0.345(9) 1 calc PR A 2
C131 C 0.1085(18) 0.948(2) 0.1031(8) 0.105(13) Uani 0.345(9) 1 d PDU A 2
H13C H 0.0930 0.9868 0.1204 0.157 Uiso 0.345(9) 1 calc PR A 2
H13D H 0.0556 0.9201 0.0951 0.157 Uiso 0.345(9) 1 calc PR A 2
H13E H 0.1359 0.9826 0.0866 0.157 Uiso 0.345(9) 1 calc PR A 2
C132 C 0.187(3) 0.816(2) 0.0880(10) 0.091(13) Uani 0.345(9) 1 d PDU A 2
H13F H 0.1957 0.8478 0.0686 0.137 Uiso 0.345(9) 1 calc PR A 2
H13G H 0.1362 0.7772 0.0859 0.137 Uiso 0.345(9) 1 calc PR A 2
H13H H 0.2389 0.7815 0.0928 0.137 Uiso 0.345(9) 1 calc PR A 2
C133 C 0.328(2) 0.7645(15) 0.1462(7) 0.112(11) Uani 0.345(9) 1 d PDU A 2
H13I H 0.2696 0.7359 0.1457 0.135 Uiso 0.345(9) 1 calc PR A 2
H13J H 0.3499 0.7644 0.1246 0.135 Uiso 0.345(9) 1 calc PR A 2
C134 C 0.387(2) 0.7068(16) 0.1649(7) 0.101(9) Uani 0.345(9) 1 d PDU A 2
H134 H 0.4454 0.7344 0.1613 0.122 Uiso 0.345(9) 1 calc PR A 2
C135 C 0.375(4) 0.718(3) 0.2004(7) 0.146(16) Uani 0.345(9) 1 d PDU A 2
H13K H 0.3385 0.6705 0.2083 0.220 Uiso 0.345(9) 1 calc PR A 2
H13L H 0.3478 0.7741 0.2047 0.220 Uiso 0.345(9) 1 calc PR A 2
H13M H 0.4327 0.7153 0.2105 0.220 Uiso 0.345(9) 1 calc PR A 2
C136 C 0.4044(19) 0.6163(14) 0.1577(7) 0.068(10) Uani 0.345(9) 1 d PDU A 2
H13N H 0.4022 0.5816 0.1767 0.102 Uiso 0.345(9) 1 calc PR A 2
H13O H 0.4625 0.6111 0.1483 0.102 Uiso 0.345(9) 1 calc PR A 2
H13P H 0.3603 0.5948 0.1431 0.102 Uiso 0.345(9) 1 calc PR A 2
O103 O 0.392(3) 0.923(3) 0.1643(12) 0.057(8) Uani 0.345(9) 1 d PDU A 2
P103 P 0.3106(15) 0.8752(14) 0.1569(5) 0.066(6) Uani 0.345(9) 1 d PDU A 2
N11 N 0.4008(6) 1.1009(6) 0.1240(2) 0.071(3) Uani 1 1 d U A .
O11 O 0.4267(5) 1.1155(4) 0.15193(15) 0.067(2) Uani 1 1 d U A .
O12 O 0.4420(4) 1.0412(4) 0.10949(13) 0.0627(18) Uani 1 1 d U A .
O13 O 0.3438(6) 1.1430(5) 0.11191(15) 0.090(3) Uani 1 1 d U . .
N21 N 0.5675(7) 0.8930(7) 0.0960(2) 0.069(2) Uani 1 1 d U . .
O21 O 0.5223(5) 0.8645(4) 0.11834(15) 0.065(2) Uani 1 1 d U A .
O22 O 0.6048(5) 0.9673(6) 0.09967(15) 0.074(2) Uani 1 1 d U A .
O23 O 0.5768(5) 0.8515(5) 0.07180(15) 0.087(3) Uani 1 1 d U A .
N31 N 0.6503(7) 0.8653(6) 0.17992(19) 0.058(2) Uani 1 1 d U . .
O31 O 0.5686(5) 0.8626(4) 0.18378(14) 0.059(2) Uani 1 1 d U A .
O32 O 0.6752(5) 0.9270(5) 0.16093(14) 0.067(2) Uani 1 1 d U A .
O33 O 0.7018(5) 0.8159(5) 0.19234(14) 0.083(3) Uani 1 1 d U A .

loop_
_atom_site_aniso_label
_atom_site_aniso_U_11
_atom_site_aniso_U_22
_atom_site_aniso_U_33
_atom_site_aniso_U_23
_atom_site_aniso_U_13
_atom_site_aniso_U_12
Er1 0.0830(4) 0.0489(3) 0.0338(2) 0.00059(19) 0.0070(2) 0.0073(2)
C1 0.090(9) 0.050(6) 0.038(5) -0.002(4) -0.005(6) -0.003(6)
C2 0.064(8) 0.062(7) 0.058(7) -0.014(6) 0.004(6) -0.001(6)
C3 0.088(10) 0.116(11) 0.068(8) -0.021(7) -0.001(7) 0.036(8)
C4 0.077(9) 0.090(9) 0.066(7) -0.038(7) 0.009(6) 0.000(7)
C5 0.069(7) 0.066(8) 0.043(6) -0.001(6) 0.011(5) 0.004(6)
C6 0.072(9) 0.144(12) 0.110(10) -0.042(10) -0.023(7) 0.036(9)
C7 0.093(12) 0.22(2) 0.119(12) -0.064(12) 0.010(10) -0.039(12)
C8 0.077(11) 0.202(19) 0.247(19) 0.067(16) -0.004(12) 0.015(12)
C9 0.081(8) 0.074(7) 0.039(5) 0.003(5) 0.010(5) -0.004(6)
C10 0.094(9) 0.063(8) 0.057(7) -0.004(6) 0.023(6) -0.002(7)
C11 0.117(11) 0.107(10) 0.054(7) 0.018(7) 0.008(7) -0.022(9)
C12 0.095(11) 0.105(11) 0.066(8) 0.014(7) 0.026(7) 0.014(8)
O1 0.069(4) 0.057(4) 0.039(3) 0.000(3) 0.006(3) -0.001(4)
P1 0.0686(19) 0.0672(19) 0.0340(11) -0.0026(12) 0.0064(11) 0.0012(16)
C13 0.045(12) 0.057(14) 0.076(13) 0.019(12) -0.003(11) -0.016(11)
C14 0.068(14) 0.082(17) 0.089(17) 0.042(14) -0.016(14) -0.019(14)
C15 0.087(18) 0.18(3) 0.086(18) 0.028(17) -0.006(14) 0.010(18)
C16 0.053(15) 0.108(16) 0.087(15) 0.025(12) 0.025(12) -0.008(13)
C17 0.059(12) 0.087(13) 0.083(14) -0.042(11) 0.002(11) 0.001(11)
C18 0.076(12) 0.097(13) 0.117(13) -0.047(12) 0.010(12) -0.022(12)
C19 0.099(19) 0.129(18) 0.18(3) -0.137(18) -0.081(18) 0.061(16)
C20 0.09(2) 0.11(2) 0.22(3) -0.07(2) -0.02(2) 0.037(17)
C21 0.078(14) 0.116(14) 0.069(12) -0.031(11) 0.010(11) 0.000(12)
C22 0.088(14) 0.140(15) 0.107(13) -0.038(13) 0.003(12) 0.037(13)
C23 0.051(13) 0.026(11) 0.112(17) -0.035(12) 0.006(13) 0.012(10)
C24 0.10(2) 0.19(3) 0.085(18) -0.033(19) -0.002(16) 0.05(2)
O2 0.060(14) 0.051(10) 0.044(12) -0.001(8) 0.020(10) -0.018(8)
P2 0.053(7) 0.058(7) 0.065(7) -0.014(6) -0.003(5) -0.001(5)
C113 0.057(15) 0.036(14) 0.081(16) -0.018(12) -0.005(12) -0.002(12)
C114 0.064(13) 0.071(14) 0.053(13) -0.020(11) -0.023(11) -0.031(12)
C115 0.10(2) 0.055(17) 0.067(17) 0.010(13) -0.014(15) -0.028(15)
C116 0.073(19) 0.046(15) 0.15(2) -0.011(17) -0.049(18) -0.032(13)
C117 0.064(14) 0.086(14) 0.084(14) -0.053(13) 0.008(13) -0.016(13)
C118 0.070(13) 0.098(14) 0.118(14) -0.046(13) 0.003(12) -0.018(13)
C119 0.12(3) 0.13(2) 0.17(3) -0.11(2) -0.02(2) 0.01(2)
C120 0.064(18) 0.08(2) 0.16(3) -0.03(2) 0.00(2) -0.018(15)
C121 0.072(15) 0.141(17) 0.095(15) -0.019(14) 0.003(13) 0.013(15)
C122 0.087(14) 0.141(16) 0.105(14) -0.039(13) 0.006(13) 0.040(14)
C123 0.15(3) 0.13(3) 0.17(3) 0.01(2) 0.02(2) 0.12(2)
C124 0.050(17) 0.13(2) 0.10(2) -0.024(18) 0.008(15) -0.009(16)
O102 0.072(16) 0.045(11) 0.049(11) -0.014(10) -0.003(10) 0.001(10)
P102 0.052(8) 0.053(7) 0.062(8) -0.016(6) 0.004(6) -0.009(5)
C25 0.075(14) 0.080(12) 0.103(13) -0.012(11) 0.011(11) -0.012(11)
C26 0.107(15) 0.127(15) 0.170(15) -0.020(14) 0.013(13) 0.018(13)
C27 0.19(2) 0.109(19) 0.19(2) -0.106(17) -0.016(19) -0.015(18)
C28 0.109(18) 0.14(2) 0.19(2) 0.00(2) 0.013(18) -0.016(17)
C29 0.060(14) 0.121(16) 0.101(13) 0.007(12) -0.005(11) -0.031(12)
C30 0.107(14) 0.100(14) 0.076(11) -0.003(11) -0.027(11) -0.037(12)
C31 0.107(19) 0.10(2) 0.116(18) -0.030(18) -0.025(15) -0.043(17)
C32 0.11(2) 0.105(19) 0.21(2) -0.075(18) -0.036(18) -0.008(14)
C33 0.136(19) 0.067(13) 0.143(18) 0.001(13) -0.003(15) -0.046(15)
C34 0.14(2) 0.093(15) 0.146(19) 0.036(14) 0.021(16) -0.016(14)
C35 0.16(2) 0.068(16) 0.15(2) 0.020(15) 0.025(18) -0.024(15)
C36 0.20(3) 0.14(2) 0.24(3) 0.03(2) 0.02(3) 0.04(3)
O3 0.054(9) 0.057(10) 0.053(8) -0.004(8) -0.009(7) -0.010(6)
P3 0.077(9) 0.075(5) 0.059(4) -0.004(4) 0.002(4) -0.013(5)
C125 0.091(18) 0.094(18) 0.142(19) -0.038(17) 0.024(16) 0.010(16)
C126 0.13(2) 0.130(19) 0.19(2) -0.027(18) 0.023(18) 0.025(18)
C127 0.19(3) 0.17(3) 0.21(3) -0.07(3) -0.03(3) 0.03(3)
C128 0.14(3) 0.16(3) 0.20(3) 0.01(3) 0.05(3) 0.04(3)
C129 0.07(2) 0.11(2) 0.096(19) 0.044(17) -0.030(17) -0.020(17)
C130 0.091(18) 0.093(18) 0.091(17) 0.018(16) -0.032(16) -0.033(16)
C131 0.08(3) 0.14(3) 0.09(3) 0.04(2) -0.04(2) -0.05(2)
C132 0.10(3) 0.09(3) 0.09(2) 0.02(2) -0.04(2) -0.02(2)
C133 0.11(3) 0.062(18) 0.16(2) 0.018(18) 0.00(2) -0.03(2)
C134 0.11(2) 0.061(16) 0.13(2) 0.036(17) 0.000(17) -0.035(17)
C135 0.12(3) 0.14(3) 0.18(3) 0.01(3) 0.03(3) -0.04(3)
C136 0.06(2) 0.036(18) 0.11(3) -0.002(18) -0.010(19) -0.025(16)
O103 0.071(17) 0.049(14) 0.050(13) -0.019(12) -0.004(13) -0.013(12)
P103 0.045(11) 0.059(8) 0.092(10) -0.010(7) -0.020(8) -0.022(6)
N11 0.099(8) 0.062(7) 0.052(6) 0.002(5) -0.008(5) 0.032(6)
O11 0.097(6) 0.060(5) 0.043(4) 0.005(4) 0.003(4) 0.013(4)
O12 0.092(5) 0.056(4) 0.040(3) -0.005(3) -0.003(3) 0.013(4)
O13 0.111(8) 0.095(7) 0.062(5) -0.004(4) -0.017(5) 0.043(6)
N21 0.096(7) 0.067(7) 0.044(6) -0.007(6) 0.002(6) 0.020(5)
O21 0.099(6) 0.060(4) 0.036(4) -0.001(3) 0.004(4) 0.013(4)
O22 0.102(6) 0.082(6) 0.037(4) 0.001(4) 0.012(4) 0.015(5)
O23 0.118(7) 0.101(7) 0.043(4) -0.024(4) 0.017(4) 0.009(5)
N31 0.081(8) 0.054(7) 0.038(5) -0.005(4) 0.000(5) 0.012(6)
O31 0.072(5) 0.052(5) 0.051(4) 0.006(3) 0.002(4) 0.008(4)
O32 0.086(6) 0.071(6) 0.043(4) 0.000(4) 0.002(4) 0.008(4)
O33 0.119(8) 0.075(6) 0.056(5) 0.008(4) -0.002(4) 0.047(5)

loop_
_atom_type_symbol
_atom_type_description
_atom_type_scat_dispersion_real
_atom_type_scat_dispersion_imag
_atom_type_scat_source
C C 0.0033 0.0016 'International Tables Vol C Tables 4.2.6.8 and 6.1.1.4'
H H 0.0000 0.0000 'International Tables Vol C Tables 4.2.6.8 and 6.1.1.4'
N N 0.0061 0.0033 'International Tables Vol C Tables 4.2.6.8 and 6.1.1.4'
O O 0.0106 0.0060 'International Tables Vol C Tables 4.2.6.8 and 6.1.1.4'
P P 0.1023 0.0942 'International Tables Vol C Tables 4.2.6.8 and 6.1.1.4'
Er Er -0.2586 4.9576 'International Tables Vol C Tables 4.2.6.8 and 6.1.1.4'

loop_
_geom_angle_atom_site_label_1
_geom_angle_atom_site_label_2
_geom_angle_atom_site_label_3
_geom_angle
_geom_angle_site_symmetry_1
_geom_angle_site_symmetry_3
O2 Er1 O3 147.8(10) . .
O2 Er1 O1 86.4(7) . .
O3 Er1 O1 85.6(6) . .
O2 Er1 O102 8.8(15) . .
O3 Er1 O102 151.4(11) . .
O1 Er1 O102 80.2(8) . .
O2 Er1 O32 84.3(8) . .
O3 Er1 O32 125.9(6) . .
O1 Er1 O32 85.4(2) . .
O102 Er1 O32 77.7(9) . .
O2 Er1 O12 82.2(8) . .
O3 Er1 O12 79.5(6) . .
O1 Er1 O12 130.3(2) . .
O102 Er1 O12 90.9(9) . .
O32 Er1 O12 140.4(2) . .
O2 Er1 O21 122.5(7) . .
O3 Er1 O21 78.2(7) . .
O1 Er1 O21 145.8(2) . .
O102 Er1 O21 125.9(8) . .
O32 Er1 O21 80.2(2) . .
O12 Er1 O21 76.2(2) . .
O2 Er1 O103 150.1(13) . .
O3 Er1 O103 4.3(17) . .
O1 Er1 O103 89.6(11) . .
O102 Er1 O103 154.6(14) . .
O32 Er1 O103 124.9(10) . .
O12 Er1 O103 78.0(10) . .
O21 Er1 O103 74.0(12) . .
O2 Er1 O31 132.5(8) . .
O3 Er1 O31 74.3(6) . .
O1 Er1 O31 73.87(19) . .
O102 Er1 O31 124.1(9) . .
O32 Er1 O31 52.0(2) . .
O12 Er1 O31 142.7(2) . .
O21 Er1 O31 72.8(2) . .
O103 Er1 O31 73.9(10) . .
O2 Er1 O11 74.6(8) . .
O3 Er1 O11 73.2(6) . .
O1 Er1 O11 78.0(2) . .
O102 Er1 O11 79.5(9) . .
O32 Er1 O11 153.8(3) . .
O12 Er1 O11 52.3(2) . .
O21 Er1 O11 124.2(2) . .
O103 Er1 O11 75.6(11) . .
O31 Er1 O11 138.2(2) . .
O2 Er1 O22 70.6(7) . .
O3 Er1 O22 124.8(7) . .
O1 Er1 O22 149.1(2) . .
O102 Er1 O22 74.4(8) . .
O32 Er1 O22 72.4(2) . .
O12 Er1 O22 68.0(2) . .
O21 Er1 O22 51.9(2) . .
O103 Er1 O22 120.6(11) . .
O31 Er1 O22 106.4(2) . .
O11 Er1 O22 113.5(2) . .
O2 Er1 N11 78.5(8) . .
O3 Er1 N11 73.5(6) . .
O1 Er1 N11 104.4(2) . .
O102 Er1 N11 86.1(9) . .
O32 Er1 N11 159.4(3) . .
O12 Er1 N11 25.9(2) . .
O21 Er1 N11 99.6(2) . .
O103 Er1 N11 73.9(10) . .
O31 Er1 N11 147.8(3) . .
O11 Er1 N11 26.4(2) . .
O22 Er1 N11 91.2(2) . .
C2 C1 P1 118.2(6) . .
C2 C1 H1A 107.8 . .
P1 C1 H1A 107.8 . .
C2 C1 H1B 107.8 . .
P1 C1 H1B 107.8 . .
H1A C1 H1B 107.1 . .
C4 C2 C3 110.7(8) . .
C4 C2 C1 111.1(8) . .
C3 C2 C1 111.3(8) . .
C4 C2 H2 107.8 . .
C3 C2 H2 107.8 . .
C1 C2 H2 107.8 . .
C2 C3 H3A 109.5 . .
C2 C3 H3B 109.5 . .
H3A C3 H3B 109.5 . .
C2 C3 H3C 109.5 . .
H3A C3 H3C 109.5 . .
H3B C3 H3C 109.5 . .
C2 C4 H4A 109.5 . .
C2 C4 H4B 109.5 . .
H4A C4 H4B 109.5 . .
C2 C4 H4C 109.5 . .
H4A C4 H4C 109.5 . .
H4B C4 H4C 109.5 . .
C6 C5 P1 116.8(7) . .
C6 C5 H5A 108.1 . .
P1 C5 H5A 108.1 . .
C6 C5 H5B 108.1 . .
P1 C5 H5B 108.1 . .
H5A C5 H5B 107.3 . .
C7 C6 C5 110.8(10) . .
C7 C6 C8 109.6(11) . .
C5 C6 C8 107.6(10) . .
C7 C6 H6 109.6 . .
C5 C6 H6 109.6 . .
C8 C6 H6 109.6 . .
C6 C7 H7A 109.5 . .
C6 C7 H7B 109.5 . .
H7A C7 H7B 109.5 . .
C6 C7 H7C 109.5 . .
H7A C7 H7C 109.5 . .
H7B C7 H7C 109.5 . .
C6 C8 H8A 109.5 . .
C6 C8 H8B 109.5 . .
H8A C8 H8B 109.5 . .
C6 C8 H8C 109.5 . .
H8A C8 H8C 109.5 . .
H8B C8 H8C 109.5 . .
C10 C9 P1 119.6(6) . .
C10 C9 H9A 107.4 . .
P1 C9 H9A 107.4 . .
C10 C9 H9B 107.4 . .
P1 C9 H9B 107.4 . .
H9A C9 H9B 107.0 . .
C12 C10 C9 112.6(8) . .
C12 C10 C11 106.7(9) . .
C9 C10 C11 110.5(8) . .
C12 C10 H10 109.0 . .
C9 C10 H10 109.0 . .
C11 C10 H10 109.0 . .
C10 C11 H11A 109.5 . .
C10 C11 H11B 109.5 . .
H11A C11 H11B 109.5 . .
C10 C11 H11C 109.5 . .
H11A C11 H11C 109.5 . .
H11B C11 H11C 109.5 . .
C10 C12 H12A 109.5 . .
C10 C12 H12B 109.5 . .
H12A C12 H12B 109.5 . .
C10 C12 H12C 109.5 . .
H12A C12 H12C 109.5 . .
H12B C12 H12C 109.5 . .
P1 O1 Er1 146.9(3) . .
O1 P1 C9 110.3(3) . .
O1 P1 C5 112.1(4) . .
C9 P1 C5 105.8(4) . .
O1 P1 C1 112.3(4) . .
C9 P1 C1 107.7(4) . .
C5 P1 C1 108.4(4) . .
C14 C13 P2 117.6(13) . .
C14 C13 H13A 107.9 . .
P2 C13 H13A 107.9 . .
C14 C13 H13B 107.9 . .
P2 C13 H13B 107.9 . .
H13A C13 H13B 107.2 . .
C16 C14 C13 119.1(19) . .
C16 C14 C15 110.6(16) . .
C13 C14 C15 109.9(15) . .
C16 C14 H14 105.3 . .
C13 C14 H14 105.3 . .
C15 C14 H14 105.3 . .
C14 C15 H15A 109.5 . .
C14 C15 H15B 109.5 . .
H15A C15 H15B 109.5 . .
C14 C15 H15C 109.5 . .
H15A C15 H15C 109.5 . .
H15B C15 H15C 109.5 . .
C14 C16 H16A 109.5 . .
C14 C16 H16B 109.5 . .
H16A C16 H16B 109.5 . .
C14 C16 H16C 109.5 . .
H16A C16 H16C 109.5 . .
H16B C16 H16C 109.5 . .
C18 C17 P2 119.1(14) . .
C18 C17 H17A 107.5 . .
P2 C17 H17A 107.5 . .
C18 C17 H17B 107.5 . .
P2 C17 H17B 107.5 . .
H17A C17 H17B 107.0 . .
C19 C18 C20 101.9(16) . .
C19 C18 C17 109.0(16) . .
C20 C18 C17 111.2(19) . .
C19 C18 H18 111.4 . .
C20 C18 H18 111.4 . .
C17 C18 H18 111.4 . .
C18 C19 H19A 109.5 . .
C18 C19 H19B 109.5 . .
H19A C19 H19B 109.5 . .
C18 C19 H19C 109.5 . .
H19A C19 H19C 109.5 . .
H19B C19 H19C 109.5 . .
C18 C20 H20A 109.5 . .
C18 C20 H20B 109.5 . .
H20A C20 H20B 109.5 . .
C18 C20 H20C 109.5 . .
H20A C20 H20C 109.5 . .
H20B C20 H20C 109.5 . .
C22 C21 P2 125.1(13) . .
C22 C21 H21A 106.0 . .
P2 C21 H21A 106.0 . .
C22 C21 H21B 106.0 . .
P2 C21 H21B 106.0 . .
H21A C21 H21B 106.3 . .
C24 C22 C21 115.5(19) . .
C24 C22 C23 99.4(17) . .
C21 C22 C23 109.4(16) . .
C24 C22 H22 110.7 . .
C21 C22 H22 110.7 . .
C23 C22 H22 110.7 . .
C22 C23 H23A 109.5 . .
C22 C23 H23B 109.5 . .
H23A C23 H23B 109.5 . .
C22 C23 H23C 109.5 . .
H23A C23 H23C 109.5 . .
H23B C23 H23C 109.5 . .
C22 C24 H24A 109.5 . .
C22 C24 H24B 109.5 . .
H24A C24 H24B 109.5 . .
C22 C24 H24C 109.5 . .
H24A C24 H24C 109.5 . .
H24B C24 H24C 109.5 . .
P2 O2 Er1 155.9(15) . .
O2 P2 C21 111.4(12) . .
O2 P2 C13 111.2(11) . .
C21 P2 C13 109.6(11) . .
O2 P2 C17 108.2(11) . .
C21 P2 C17 106.8(11) . .
C13 P2 C17 109.7(11) . .
C114 C113 P102 114.1(15) . .
C114 C113 H11D 108.7 . .
P102 C113 H11D 108.7 . .
C114 C113 H11E 108.7 . .
P102 C113 H11E 108.7 . .
H11D C113 H11E 107.6 . .
C116 C114 C113 114.4(17) . .
C116 C114 C115 112.1(17) . .
C113 C114 C115 107.5(18) . .
C116 C114 H114 107.5 . .
C113 C114 H114 107.5 . .
C115 C114 H114 107.5 . .
C114 C115 H11F 109.5 . .
C114 C115 H11G 109.5 . .
H11F C115 H11G 109.5 . .
C114 C115 H11H 109.5 . .
H11F C115 H11H 109.5 . .
H11G C115 H11H 109.5 . .
C114 C116 H11I 109.5 . .
C114 C116 H11J 109.5 . .
H11I C116 H11J 109.5 . .
C114 C116 H11K 109.5 . .
H11I C116 H11K 109.5 . .
H11J C116 H11K 109.5 . .
C118 C117 P102 118.0(15) . .
C118 C117 H11L 107.8 . .
P102 C117 H11L 107.8 . .
C118 C117 H11M 107.8 . .
P102 C117 H11M 107.8 . .
H11L C117 H11M 107.2 . .
C119 C118 C120 109.1(19) . .
C119 C118 C117 110(2) . .
C120 C118 C117 111.6(18) . .
C119 C118 H118 108.8 . .
C120 C118 H118 108.8 . .
C117 C118 H118 108.8 . .
C118 C119 H11N 109.5 . .
C118 C119 H11O 109.5 . .
H11N C119 H11O 109.5 . .
C118 C119 H11P 109.5 . .
H11N C119 H11P 109.5 . .
H11O C119 H11P 109.5 . .
C118 C120 H12D 109.5 . .
C118 C120 H12E 109.5 . .
H12D C120 H12E 109.5 . .
C118 C120 H12F 109.5 . .
H12D C120 H12F 109.5 . .
H12E C120 H12F 109.5 . .
C122 C121 P102 119.2(15) . .
C122 C121 H12G 107.5 . .
P102 C121 H12G 107.5 . .
C122 C121 H12H 107.5 . .
P102 C121 H12H 107.5 . .
H12G C121 H12H 107.0 . .
C124 C122 C121 121(2) . .
C124 C122 C123 99.5(19) . .
C121 C122 C123 108.6(18) . .
C124 C122 H122 109.1 . .
C121 C122 H122 109.1 . .
C123 C122 H122 109.1 . .
C122 C123 H12I 109.5 . .
C122 C123 H12J 109.5 . .
H12I C123 H12J 109.5 . .
C122 C123 H12K 109.5 . .
H12I C123 H12K 109.5 . .
H12J C123 H12K 109.5 . .
C122 C124 H12L 109.5 . .
C122 C124 H12M 109.5 . .
H12L C124 H12M 109.5 . .
C122 C124 H12N 109.5 . .
H12L C124 H12N 109.5 . .
H12M C124 H12N 109.5 . .
P102 O102 Er1 157.0(19) . .
O102 P102 C121 109.5(13) . .
O102 P102 C113 113.0(14) . .
C121 P102 C113 105.9(12) . .
O102 P102 C117 110.3(13) . .
C121 P102 C117 109.6(12) . .
C113 P102 C117 108.4(12) . .
C26 C25 P3 121.1(13) . .
C26 C25 H25A 107.1 . .
P3 C25 H25A 107.1 . .
C26 C25 H25B 107.1 . .
P3 C25 H25B 107.1 . .
H25A C25 H25B 106.8 . .
C28 C26 C25 129(2) . .
C28 C26 C27 109.9(17) . .
C25 C26 C27 110.3(16) . .
C28 C26 H26 100.8 . .
C25 C26 H26 100.8 . .
C27 C26 H26 100.8 . .
C26 C27 H27A 109.5 . .
C26 C27 H27B 109.5 . .
H27A C27 H27B 109.5 . .
C26 C27 H27C 109.5 . .
H27A C27 H27C 109.5 . .
H27B C27 H27C 109.5 . .
C26 C28 H28A 109.5 . .
C26 C28 H28B 109.5 . .
H28A C28 H28B 109.5 . .
C26 C28 H28C 109.5 . .
H28A C28 H28C 109.5 . .
H28B C28 H28C 109.5 . .
C30 C29 P3 116.3(11) . .
C30 C29 H29A 108.2 . .
P3 C29 H29A 108.2 . .
C30 C29 H29B 108.2 . .
P3 C29 H29B 108.2 . .
H29A C29 H29B 107.4 . .
C31 C30 C32 111.1(14) . .
C31 C30 C29 111.6(15) . .
C32 C30 C29 112.3(15) . .
C31 C30 H30 107.2 . .
C32 C30 H30 107.2 . .
C29 C30 H30 107.2 . .
C30 C31 H31A 109.5 . .
C30 C31 H31B 109.5 . .
H31A C31 H31B 109.5 . .
C30 C31 H31C 109.5 . .
H31A C31 H31C 109.5 . .
H31B C31 H31C 109.5 . .
C30 C32 H32A 109.5 . .
C30 C32 H32B 109.5 . .
H32A C32 H32B 109.5 . .
C30 C32 H32C 109.5 . .
H32A C32 H32C 109.5 . .
H32B C32 H32C 109.5 . .
C34 C33 P3 124.2(15) . .
C34 C33 H33A 106.3 . .
P3 C33 H33A 106.3 . .
C34 C33 H33B 106.3 . .
P3 C33 H33B 106.3 . .
H33A C33 H33B 106.4 . .
C36 C34 C33 129(2) . .
C36 C34 C35 106.1(15) . .
C33 C34 C35 114.1(17) . .
C36 C34 H34 101.1 . .
C33 C34 H34 101.1 . .
C35 C34 H34 101.1 . .
C34 C35 H35A 109.5 . .
C34 C35 H35B 109.5 . .
H35A C35 H35B 109.5 . .
C34 C35 H35C 109.5 . .
H35A C35 H35C 109.5 . .
H35B C35 H35C 109.5 . .
C34 C36 H36A 109.5 . .
C34 C36 H36B 109.5 . .
H36A C36 H36B 109.5 . .
C34 C36 H36C 109.5 . .
H36A C36 H36C 109.5 . .
H36B C36 H36C 109.5 . .
P3 O3 Er1 140.9(16) . .
O3 P3 C25 110.9(10) . .
O3 P3 C33 111.6(11) . .
C25 P3 C33 108.6(10) . .
O3 P3 C29 110.1(10) . .
C25 P3 C29 112.0(10) . .
C33 P3 C29 103.5(9) . .
C126 C125 P103 109.9(15) . .
C126 C125 H12O 109.7 . .
P103 C125 H12O 109.7 . .
C126 C125 H12P 109.7 . .
P103 C125 H12P 109.7 . .
H12O C125 H12P 108.2 . .
C128 C126 C125 119(2) . .
C128 C126 C127 114(2) . .
C125 C126 C127 113(2) . .
C128 C126 H126 102.4 . .
C125 C126 H126 102.4 . .
C127 C126 H126 102.4 . .
C126 C127 H12Q 109.5 . .
C126 C127 H12R 109.5 . .
H12Q C127 H12R 109.5 . .
C126 C127 H12S 109.5 . .
H12Q C127 H12S 109.5 . .
H12R C127 H12S 109.5 . .
C126 C128 H12T 109.5 . .
C126 C128 H12U 109.5 . .
H12T C128 H12U 109.5 . .
C126 C128 H12V 109.5 . .
H12T C128 H12V 109.5 . .
H12U C128 H12V 109.5 . .
C130 C129 P103 113.6(16) . .
C130 C129 H12W 108.9 . .
P103 C129 H12W 108.9 . .
C130 C129 H12$ 108.9 . .
P103 C129 H12$ 108.9 . .
H12W C129 H12$ 107.7 . .
C131 C130 C132 109.1(19) . .
C131 C130 C129 108.2(19) . .
C132 C130 C129 111(2) . .
C131 C130 H130 109.5 . .
C132 C130 H130 109.5 . .
C129 C130 H130 109.5 . .
C130 C131 H13C 109.5 . .
C130 C131 H13D 109.5 . .
H13C C131 H13D 109.5 . .
C130 C131 H13E 109.5 . .
H13C C131 H13E 109.5 . .
H13D C131 H13E 109.5 . .
C130 C132 H13F 109.5 . .
C130 C132 H13G 109.5 . .
H13F C132 H13G 109.5 . .
C130 C132 H13H 109.5 . .
H13F C132 H13H 109.5 . .
H13G C132 H13H 109.5 . .
C134 C133 P103 120.6(17) . .
C134 C133 H13I 107.2 . .
P103 C133 H13I 107.2 . .
C134 C133 H13J 107.2 . .
P103 C133 H13J 107.2 . .
H13I C133 H13J 106.8 . .
C136 C134 C133 124(2) . .
C136 C134 C135 110(2) . .
C133 C134 C135 113(2) . .
C136 C134 H134 102.1 . .
C133 C134 H134 102.1 . .
C135 C134 H134 102.1 . .
C134 C135 H13K 109.5 . .
C134 C135 H13L 109.5 . .
H13K C135 H13L 109.5 . .
C134 C135 H13M 109.5 . .
H13K C135 H13M 109.5 . .
H13L C135 H13M 109.5 . .
C134 C136 H13N 109.5 . .
C134 C136 H13O 109.5 . .
H13N C136 H13O 109.5 . .
C134 C136 H13P 109.5 . .
H13N C136 H13P 109.5 . .
H13O C136 H13P 109.5 . .
P103 O103 Er1 154(3) . .
O103 P103 C133 113.7(16) . .
O103 P103 C125 111.4(16) . .
C133 P103 C125 109.5(14) . .
O103 P103 C129 109.8(16) . .
C133 P103 C129 106.0(13) . .
C125 P103 C129 106.1(13) . .
O13 N11 O12 121.9(9) . .
O13 N11 O11 122.4(9) . .
O12 N11 O11 115.6(8) . .
O13 N11 Er1 177.1(9) . .
O12 N11 Er1 56.1(4) . .
O11 N11 Er1 59.7(4) . .
N11 O11 Er1 93.9(5) . .
N11 O12 Er1 97.9(5) . .
O23 N21 O21 122.2(11) . .
O23 N21 O22 120.8(10) . .
O21 N21 O22 117.0(9) . .
O23 N21 Er1 176.2(7) . .
O21 N21 Er1 56.5(5) . .
O22 N21 Er1 60.8(5) . .
N21 O21 Er1 97.8(6) . .
N21 O22 Er1 93.0(6) . .
O33 N31 O31 124.2(10) . .
O33 N31 O32 122.4(10) . .
O31 N31 O32 113.3(8) . .
O33 N31 Er1 176.5(8) . .
O31 N31 Er1 57.9(5) . .
O32 N31 Er1 55.6(5) . .
N31 O31 Er1 96.6(6) . .
N31 O32 Er1 98.0(6) . .

loop_
_geom_bond_atom_site_label_1
_geom_bond_atom_site_label_2
_geom_bond_distance
_geom_bond_site_symmetry_2
Er1 O2 2.15(2) .
Er1 O3 2.22(2) .
Er1 O1 2.280(5) .
Er1 O102 2.39(3) .
Er1 O32 2.419(7) .
Er1 O12 2.421(6) .
Er1 O21 2.434(6) .
Er1 O103 2.47(4) .
Er1 O31 2.476(6) .
Er1 O11 2.498(6) .
Er1 O22 2.527(6) .
Er1 N11 2.887(9) .
C1 C2 1.539(11) .
C1 P1 1.805(8) .
C1 H1A 0.9900 .
C1 H1B 0.9900 .
C2 C4 1.484(10) .
C2 C3 1.531(11) .
C2 H2 1.0000 .
C3 H3A 0.9800 .
C3 H3B 0.9800 .
C3 H3C 0.9800 .
C4 H4A 0.9800 .
C4 H4B 0.9800 .
C4 H4C 0.9800 .
C5 C6 1.534(12) .
C5 P1 1.799(8) .
C5 H5A 0.9900 .
C5 H5B 0.9900 .
C6 C7 1.468(14) .
C6 C8 1.542(14) .
C6 H6 1.0000 .
C7 H7A 0.9800 .
C7 H7B 0.9800 .
C7 H7C 0.9800 .
C8 H8A 0.9800 .
C8 H8B 0.9800 .
C8 H8C 0.9800 .
C9 C10 1.526(10) .
C9 P1 1.797(8) .
C9 H9A 0.9900 .
C9 H9B 0.9900 .
C10 C12 1.479(13) .
C10 C11 1.550(12) .
C10 H10 1.0000 .
C11 H11A 0.9800 .
C11 H11B 0.9800 .
C11 H11C 0.9800 .
C12 H12A 0.9800 .
C12 H12B 0.9800 .
C12 H12C 0.9800 .
O1 P1 1.509(5) .
C13 C14 1.534(16) .
C13 P2 1.789(12) .
C13 H13A 0.9900 .
C13 H13B 0.9900 .
C14 C16 1.461(18) .
C14 C15 1.576(17) .
C14 H14 1.0000 .
C15 H15A 0.9800 .
C15 H15B 0.9800 .
C15 H15C 0.9800 .
C16 H16A 0.9800 .
C16 H16B 0.9800 .
C16 H16C 0.9800 .
C17 C18 1.548(16) .
C17 P2 1.842(12) .
C17 H17A 0.9900 .
C17 H17B 0.9900 .
C18 C19 1.506(17) .
C18 C20 1.522(18) .
C18 H18 1.0000 .
C19 H19A 0.9800 .
C19 H19B 0.9800 .
C19 H19C 0.9800 .
C20 H20A 0.9800 .
C20 H20B 0.9800 .
C20 H20C 0.9800 .
C21 C22 1.513(15) .
C21 P2 1.775(13) .
C21 H21A 0.9900 .
C21 H21B 0.9900 .
C22 C24 1.469(18) .
C22 C23 1.604(17) .
C22 H22 1.0000 .
C23 H23A 0.9800 .
C23 H23B 0.9800 .
C23 H23C 0.9800 .
C24 H24A 0.9800 .
C24 H24B 0.9800 .
C24 H24C 0.9800 .
O2 P2 1.491(11) .
C113 C114 1.550(17) .
C113 P102 1.793(13) .
C113 H11D 0.9900 .
C113 H11E 0.9900 .
C114 C116 1.453(17) .
C114 C115 1.569(17) .
C114 H114 1.0000 .
C115 H11F 0.9800 .
C115 H11G 0.9800 .
C115 H11H 0.9800 .
C116 H11I 0.9800 .
C116 H11J 0.9800 .
C116 H11K 0.9800 .
C117 C118 1.546(17) .
C117 P102 1.827(13) .
C117 H11L 0.9900 .
C117 H11M 0.9900 .
C118 C119 1.492(18) .
C118 C120 1.512(18) .
C118 H118 1.0000 .
C119 H11N 0.9800 .
C119 H11O 0.9800 .
C119 H11P 0.9800 .
C120 H12D 0.9800 .
C120 H12E 0.9800 .
C120 H12F 0.9800 .
C121 C122 1.516(16) .
C121 P102 1.783(14) .
C121 H12G 0.9900 .
C121 H12H 0.9900 .
C122 C124 1.456(18) .
C122 C123 1.580(18) .
C122 H122 1.0000 .
C123 H12I 0.9800 .
C123 H12J 0.9800 .
C123 H12K 0.9800 .
C124 H12L 0.9800 .
C124 H12M 0.9800 .
C124 H12N 0.9800 .
O102 P102 1.479(13) .
C25 C26 1.515(15) .
C25 P3 1.787(12) .
C25 H25A 0.9900 .
C25 H25B 0.9900 .
C26 C28 1.421(17) .
C26 C27 1.584(16) .
C26 H26 1.0000 .
C27 H27A 0.9800 .
C27 H27B 0.9800 .
C27 H27C 0.9800 .
C28 H28A 0.9800 .
C28 H28B 0.9800 .
C28 H28C 0.9800 .
C29 C30 1.536(15) .
C29 P3 1.828(12) .
C29 H29A 0.9900 .
C29 H29B 0.9900 .
C30 C31 1.479(17) .
C30 C32 1.512(17) .
C30 H30 1.0000 .
C31 H31A 0.9800 .
C31 H31B 0.9800 .
C31 H31C 0.9800 .
C32 H32A 0.9800 .
C32 H32B 0.9800 .
C32 H32C 0.9800 .
C33 C34 1.481(16) .
C33 P3 1.796(13) .
C33 H33A 0.9900 .
C33 H33B 0.9900 .
C34 C36 1.465(17) .
C34 C35 1.558(16) .
C34 H34 1.0000 .
C35 H35A 0.9800 .
C35 H35B 0.9800 .
C35 H35C 0.9800 .
C36 H36A 0.9800 .
C36 H36B 0.9800 .
C36 H36C 0.9800 .
O3 P3 1.489(11) .
C125 C126 1.540(18) .
C125 P103 1.802(15) .
C125 H12O 0.9900 .
C125 H12P 0.9900 .
C126 C128 1.438(18) .
C126 C127 1.547(19) .
C126 H126 1.0000 .
C127 H12Q 0.9800 .
C127 H12R 0.9800 .
C127 H12S 0.9800 .
C128 H12T 0.9800 .
C128 H12U 0.9800 .
C128 H12V 0.9800 .
C129 C130 1.556(17) .
C129 P103 1.830(15) .
C129 H12W 0.9900 .
C129 H12$ 0.9900 .
C130 C131 1.477(19) .
C130 C132 1.52(2) .
C130 H130 1.0000 .
C131 H13C 0.9800 .
C131 H13D 0.9800 .
C131 H13E 0.9800 .
C132 H13F 0.9800 .
C132 H13G 0.9800 .
C132 H13H 0.9800 .
C133 C134 1.504(18) .
C133 P103 1.776(15) .
C133 H13I 0.9900 .
C133 H13J 0.9900 .
C134 C136 1.444(18) .
C134 C135 1.552(18) .
C134 H134 1.0000 .
C135 H13K 0.9800 .
C135 H13L 0.9800 .
C135 H13M 0.9800 .
C136 H13N 0.9800 .
C136 H13O 0.9800 .
C136 H13P 0.9800 .
O103 P103 1.482(14) .
N11 O13 1.204(9) .
N11 O12 1.274(9) .
N11 O11 1.288(9) .
N21 O23 1.230(9) .
N21 O21 1.265(10) .
N21 O22 1.282(12) .
N31 O33 1.216(9) .
N31 O31 1.262(10) .
N31 O32 1.307(10) .
